data_4310864
loop_
_publ_author_name
'John H. Thurston'
'Christopher G.-Z. Tang'
'Daniel W. Trahan'
'Kenton H. Whitmire'

_publ_contact_author
;
      Kenton H. Whitmire
      Department of Chemistry MS-60
      Rice University
      1600 Main St. 
      Houtson Tx. 77005
      United States of America
;
_publ_contact_author_email whitmir@rice.edu
_publ_contact_author_fax '713 737 5652'
_publ_contact_author_phone '713 737 5650'
_publ_section_title
;
 Toward Rational Control of Metal Stoichiometry in Heterobimetallic
 Coordination Complexes: Synthesis and Characterization of
 Pb(Hsal)2(Cu(salen*))2, [Pb(NO3)(Cu(salen*))2](NO3),
 Pb(OAc)2(Cu(salen*)), and [Pb(OAc)(Ni(salen*))2](OAc)
;
_journal_name_full 'Inorganic Chemistry'
_journal_page_first 2708
_journal_page_last 2713
_journal_paper_doi 10.1021/ic035427w
_journal_volume 43
_journal_year 2004
_chemical_formula_sum 'C36 H36 Cu2 N5 O12 Pb'
_chemical_formula_weight 1064.97
_chemical_name_systematic
; 
 ? 
;
_space_group_IT_number 61
_symmetry_cell_setting orthorhombic
_symmetry_space_group_name_Hall '-P 2ac 2ab'
_symmetry_space_group_name_H-M 'P b c a'
_atom_sites_solution_hydrogens geom
_atom_sites_solution_primary direct
_atom_sites_solution_secondary difmap
_audit_creation_method SHELXL-97
_cell_angle_alpha 90.00
_cell_angle_beta 90.00
_cell_angle_gamma 90.00
_cell_formula_units_Z 8
_cell_length_a 22.868(5)
_cell_length_b 15.543(3)
_cell_length_c 23.434(5)
_cell_measurement_reflns_used 8560
_cell_measurement_temperature 293(2)
_cell_measurement_theta_max 44.763
_cell_measurement_theta_min 4.416
_cell_volume 8329(3)
_computing_cell_refinement 'SHELXTL 6.10 (Bruker AXS, 2001)'
_computing_data_collection 'SHELXTL 6.10 (Bruker AXS, 2001)'
_computing_data_reduction 'SHELXTL 6.10 (Bruker AXS, 2001)'
_computing_molecular_graphics 'SHELXTL 6.10 (Bruker AXS, 2001)'
_computing_publication_material 'SHELXTL 6.10 (Bruker AXS, 2001)'
_computing_structure_refinement 'SHELXL-97 (Sheldrick, 1997)'
_computing_structure_solution 'SHELXS-97 (Sheldrick, 1990)'
_diffrn_ambient_temperature 293(2)
_diffrn_measured_fraction_theta_full 0.996
_diffrn_measured_fraction_theta_max 0.996
_diffrn_measurement_device_type 'Bruker SMART 1000, ccd'
_diffrn_measurement_method '2 theta, omega'
_diffrn_radiation_monochromator graphite
_diffrn_radiation_source 'normal-focus sealed tube'
_diffrn_radiation_type MoK\a
_diffrn_radiation_wavelength 0.71073
_diffrn_reflns_av_R_equivalents 0.0495
_diffrn_reflns_av_sigmaI/netI 0.0371
_diffrn_reflns_limit_h_max 25
_diffrn_reflns_limit_h_min -22
_diffrn_reflns_limit_k_max 17
_diffrn_reflns_limit_k_min -17
_diffrn_reflns_limit_l_max 26
_diffrn_reflns_limit_l_min -19
_diffrn_reflns_number 34605
_diffrn_reflns_theta_full 23.29
_diffrn_reflns_theta_max 23.29
_diffrn_reflns_theta_min 1.74
_exptl_absorpt_coefficient_mu 5.108
_exptl_absorpt_correction_T_max 1.000000
_exptl_absorpt_correction_T_min 0.711774
_exptl_absorpt_correction_type multi-scan
_exptl_absorpt_process_details 'SADABS (Sheldrick, 1997)'
_exptl_crystal_colour burgundy
_exptl_crystal_density_diffrn 1.698
_exptl_crystal_density_method 'not measured'
_exptl_crystal_description 'thin plate'
_exptl_crystal_F_000 4184
_exptl_crystal_size_max 0.21
_exptl_crystal_size_mid 0.19
_exptl_crystal_size_min 0.15
_refine_diff_density_max 2.428
_refine_diff_density_min -0.733
_refine_diff_density_rms 0.262
_refine_ls_extinction_method none
_refine_ls_goodness_of_fit_ref 1.066
_refine_ls_hydrogen_treatment 'riding model'
_refine_ls_matrix_type full
_refine_ls_number_parameters 500
_refine_ls_number_reflns 5989
_refine_ls_number_restraints 0
_refine_ls_restrained_S_all 1.066
_refine_ls_R_factor_all 0.0847
_refine_ls_R_factor_gt 0.0582
_refine_ls_shift/su_max 0.000
_refine_ls_shift/su_mean 0.000
_refine_ls_structure_factor_coef Fsqd
_refine_ls_weighting_details 'calc w=1/[\s^2^(Fo^2^)+(0.1570P)^2^+16.4203P] where P=(Fo^2^+2Fc^2^)/3'
_refine_ls_weighting_scheme calc
_refine_ls_wR_factor_gt 0.2004
_refine_ls_wR_factor_ref 0.2278
_reflns_number_gt 4171
_reflns_number_total 5989
_reflns_threshold_expression >2sigma(I)
_cod_data_source_file ic035427wsi20040129_114253_3.cif
_cod_data_source_block compound2
_cod_database_code 4310864

loop_
_symmetry_equiv_pos_as_xyz
'x, y, z'
'-x+1/2, -y, z+1/2'
'-x, y+1/2, -z+1/2'
'x+1/2, -y+1/2, -z'
'-x, -y, -z'
'x-1/2, y, -z-1/2'
'x, -y-1/2, z-1/2'
'-x-1/2, y-1/2, z'

loop_
_atom_site_label
_atom_site_type_symbol
_atom_site_fract_x
_atom_site_fract_y
_atom_site_fract_z
_atom_site_U_iso_or_equiv
_atom_site_adp_type
_atom_site_occupancy
_atom_site_symmetry_multiplicity
_atom_site_calc_flag
_atom_site_refinement_flags
_atom_site_disorder_assembly
_atom_site_disorder_group
Pb1 Pb 0.34245(2) 0.32330(3) 0.17910(2) 0.0546(3) Uani 1 1 d . . .
Cu1 Cu 0.21367(7) 0.19729(10) 0.17211(6) 0.0523(4) Uani 1 1 d . . .
Cu2 Cu 0.22465(6) 0.46060(9) 0.15092(6) 0.0512(4) Uani 1 1 d . . .
O11 O 0.2497(3) 0.3897(6) 0.2118(3) 0.054(2) Uani 1 1 d . . .
O12 O 0.3048(3) 0.4614(5) 0.1280(3) 0.0514(19) Uani 1 1 d . . .
O13 O 0.3031(5) 0.3193(5) 0.2975(4) 0.063(2) Uani 1 1 d . . .
O14 O 0.4160(4) 0.4467(7) 0.1115(4) 0.077(3) Uani 1 1 d . . .
O21 O 0.2872(4) 0.1805(5) 0.2071(3) 0.057(2) Uani 1 1 d . . .
O22 O 0.2563(4) 0.2609(6) 0.1160(3) 0.063(2) Uani 1 1 d . . .
O23 O 0.3951(4) 0.1705(6) 0.2415(5) 0.078(3) Uani 1 1 d . . .
O24 O 0.3314(5) 0.3099(7) 0.0402(4) 0.079(3) Uani 1 1 d . . .
O101 O 0.3920(5) 0.4312(7) 0.2522(5) 0.093(3) Uani 1 1 d . . .
O102 O 0.4644(6) 0.3548(9) 0.2261(6) 0.122(5) Uani 1 1 d . . .
O103 O 0.4781(6) 0.4658(9) 0.2779(7) 0.135(5) Uani 1 1 d . . .
N11 N 0.1434(5) 0.4533(8) 0.1698(5) 0.061(3) Uani 1 1 d . . .
N12 N 0.2000(5) 0.5385(7) 0.0928(5) 0.065(3) Uani 1 1 d . . .
N21 N 0.1697(5) 0.1300(7) 0.2253(5) 0.067(3) Uani 1 1 d . . .
N22 N 0.1388(5) 0.2230(7) 0.1398(4) 0.060(3) Uani 1 1 d . . .
N100 N 0.4454(7) 0.4159(9) 0.2532(6) 0.088(4) Uani 1 1 d . . .
C11 C 0.2150(6) 0.3604(8) 0.2546(5) 0.053(3) Uani 1 1 d . . .
C12 C 0.2441(6) 0.3202(7) 0.3011(5) 0.051(3) Uani 1 1 d . . .
C13 C 0.2120(7) 0.2854(9) 0.3460(5) 0.067(4) Uani 1 1 d . . .
H13A H 0.2312 0.2577 0.3758 0.080 Uiso 1 1 calc R . .
C14 C 0.1506(8) 0.2920(11) 0.3464(7) 0.081(5) Uani 1 1 d . . .
H14A H 0.1290 0.2684 0.3761 0.098 Uiso 1 1 calc R . .
C15 C 0.1237(7) 0.3328(9) 0.3033(7) 0.070(4) Uani 1 1 d . . .
H15A H 0.0831 0.3374 0.3040 0.083 Uiso 1 1 calc R . .
C16 C 0.1548(6) 0.3691(8) 0.2566(6) 0.059(3) Uani 1 1 d . . .
C17 C 0.1223(6) 0.4154(9) 0.2131(6) 0.070(4) Uani 1 1 d . . .
H17A H 0.0819 0.4174 0.2174 0.084 Uiso 1 1 calc R . .
C18 C 0.1054(7) 0.4953(12) 0.1283(7) 0.091(5) Uani 1 1 d . . .
H18A H 0.0715 0.5191 0.1474 0.109 Uiso 1 1 calc R . .
H18B H 0.0920 0.4536 0.1004 0.109 Uiso 1 1 calc R . .
C19 C 0.1388(8) 0.5656(13) 0.0990(8) 0.104(6) Uani 1 1 d . . .
H19A H 0.1220 0.5770 0.0618 0.125 Uiso 1 1 calc R . .
H19B H 0.1368 0.6181 0.1214 0.125 Uiso 1 1 calc R . .
C21 C 0.2978(6) 0.1320(7) 0.2546(5) 0.057(3) Uani 1 1 d . . .
C22 C 0.3566(7) 0.1256(9) 0.2735(6) 0.065(4) Uani 1 1 d . . .
C23 C 0.3705(9) 0.0779(10) 0.3214(6) 0.081(5) Uani 1 1 d . . .
H23A H 0.4091 0.0740 0.3334 0.097 Uiso 1 1 calc R . .
C24 C 0.3265(9) 0.0357(10) 0.3517(6) 0.081(5) Uani 1 1 d . . .
H24A H 0.3363 0.0038 0.3839 0.097 Uiso 1 1 calc R . .
C25 C 0.2692(9) 0.0406(8) 0.3347(6) 0.080(5) Uani 1 1 d . . .
H25A H 0.2405 0.0126 0.3558 0.096 Uiso 1 1 calc R . .
C26 C 0.2533(7) 0.0877(8) 0.2855(6) 0.064(4) Uani 1 1 d . . .
C27 C 0.1915(7) 0.0905(8) 0.2693(6) 0.070(4) Uani 1 1 d . . .
H27A H 0.1654 0.0612 0.2927 0.084 Uiso 1 1 calc R . .
C28 C 0.1071(7) 0.1216(11) 0.2124(7) 0.085(5) Uani 1 1 d . . .
H28A H 0.0997 0.0665 0.1944 0.102 Uiso 1 1 calc R . .
H28B H 0.0846 0.1244 0.2474 0.102 Uiso 1 1 calc R . .
C29 C 0.0897(7) 0.1912(10) 0.1742(6) 0.074(4) Uani 1 1 d . . .
H29A H 0.0739 0.2383 0.1966 0.089 Uiso 1 1 calc R . .
H29B H 0.0590 0.1709 0.1490 0.089 Uiso 1 1 calc R . .
C110 C 0.2322(8) 0.5700(9) 0.0545(6) 0.081(5) Uani 1 1 d . . .
H11A H 0.2139 0.6067 0.0287 0.097 Uiso 1 1 calc R . .
C111 C 0.2937(7) 0.5561(8) 0.0458(5) 0.062(3) Uani 1 1 d . . .
C112 C 0.3243(8) 0.6004(9) 0.0023(6) 0.078(4) Uani 1 1 d . . .
H11B H 0.3030 0.6345 -0.0228 0.093 Uiso 1 1 calc R . .
C113 C 0.3824(8) 0.5957(11) -0.0048(7) 0.087(5) Uani 1 1 d . . .
H11C H 0.4007 0.6258 -0.0340 0.105 Uiso 1 1 calc R . .
C114 C 0.4133(8) 0.5473(9) 0.0310(6) 0.080(4) Uani 1 1 d . . .
H11D H 0.4536 0.5447 0.0262 0.096 Uiso 1 1 calc R . .
C115 C 0.3883(6) 0.5005(9) 0.0750(5) 0.065(4) Uani 1 1 d . . .
C116 C 0.3275(6) 0.5041(8) 0.0840(5) 0.057(3) Uani 1 1 d . . .
C117 C 0.3355(7) 0.3046(11) 0.3486(7) 0.080(5) Uani 1 1 d . . .
H11E H 0.3766 0.3051 0.3401 0.120 Uiso 1 1 calc R . .
H11F H 0.3249 0.2497 0.3643 0.120 Uiso 1 1 calc R . .
H11G H 0.3268 0.3490 0.3757 0.120 Uiso 1 1 calc R . .
C118 C 0.4804(7) 0.4363(17) 0.1046(8) 0.143(9) Uani 1 1 d . . .
H11H H 0.4949 0.3979 0.1334 0.215 Uiso 1 1 calc R . .
H11I H 0.4991 0.4913 0.1085 0.215 Uiso 1 1 calc R . .
H11J H 0.4886 0.4131 0.0676 0.215 Uiso 1 1 calc R . .
C210 C 0.1313(7) 0.2654(9) 0.0921(6) 0.073(4) Uani 1 1 d . . .
H21A H 0.0927 0.2741 0.0811 0.088 Uiso 1 1 calc R . .
C211 C 0.1740(6) 0.2996(9) 0.0555(5) 0.056(3) Uani 1 1 d . . .
C212 C 0.1572(7) 0.3363(10) 0.0053(6) 0.070(4) Uani 1 1 d . . .
H21B H 0.1173 0.3405 -0.0023 0.084 Uiso 1 1 calc R . .
C213 C 0.1948(8) 0.3668(11) -0.0343(6) 0.081(4) Uani 1 1 d . . .
H21C H 0.1811 0.3934 -0.0672 0.097 Uiso 1 1 calc R . .
C214 C 0.2541(8) 0.3578(9) -0.0247(5) 0.073(4) Uani 1 1 d . . .
H21D H 0.2810 0.3755 -0.0521 0.087 Uiso 1 1 calc R . .
C215 C 0.2728(6) 0.3223(8) 0.0257(6) 0.060(4) Uani 1 1 d . . .
C216 C 0.2331(6) 0.2923(8) 0.0686(5) 0.052(3) Uani 1 1 d . . .
C217 C 0.4532(8) 0.1602(11) 0.2551(9) 0.109(6) Uani 1 1 d . . .
H21E H 0.4767 0.1947 0.2301 0.163 Uiso 1 1 calc R . .
H21F H 0.4638 0.1008 0.2510 0.163 Uiso 1 1 calc R . .
H21G H 0.4595 0.1780 0.2939 0.163 Uiso 1 1 calc R . .
C218 C 0.3756(10) 0.3212(12) -0.0033(7) 0.112(7) Uani 1 1 d . . .
H21H H 0.4135 0.3113 0.0130 0.168 Uiso 1 1 calc R . .
H21I H 0.3736 0.3787 -0.0180 0.168 Uiso 1 1 calc R . .
H21J H 0.3689 0.2809 -0.0336 0.168 Uiso 1 1 calc R . .
O100 O 0.4193(11) 0.5326(14) 0.3786(11) 0.233(10) Uiso 1 1 d . . .

loop_
_atom_site_aniso_label
_atom_site_aniso_U_11
_atom_site_aniso_U_22
_atom_site_aniso_U_33
_atom_site_aniso_U_23
_atom_site_aniso_U_13
_atom_site_aniso_U_12
Pb1 0.0462(4) 0.0558(4) 0.0618(4) -0.0020(2) -0.0025(2) 0.0018(2)
Cu1 0.0465(10) 0.0609(9) 0.0495(9) -0.0052(6) -0.0060(6) -0.0034(7)
Cu2 0.0485(9) 0.0584(9) 0.0468(8) -0.0040(6) -0.0024(6) 0.0088(7)
O11 0.044(5) 0.075(5) 0.044(4) 0.002(4) 0.008(4) 0.006(4)
O12 0.048(5) 0.061(5) 0.045(4) 0.005(4) 0.002(4) 0.002(4)
O13 0.075(7) 0.073(6) 0.041(5) 0.008(4) -0.004(5) 0.000(5)
O14 0.047(6) 0.125(8) 0.060(6) 0.017(5) 0.017(4) 0.018(5)
O21 0.055(6) 0.072(6) 0.045(5) 0.002(4) -0.007(4) -0.002(4)
O22 0.057(6) 0.085(6) 0.049(5) 0.005(4) -0.011(4) -0.005(5)
O23 0.049(7) 0.097(8) 0.088(7) 0.011(5) -0.021(5) 0.011(5)
O24 0.067(7) 0.106(8) 0.063(6) -0.017(5) 0.003(5) -0.006(5)
O101 0.047(7) 0.090(7) 0.144(10) -0.023(7) 0.004(6) -0.006(6)
O102 0.127(13) 0.118(9) 0.120(10) -0.013(9) -0.003(8) 0.052(9)
O103 0.088(10) 0.118(10) 0.198(15) -0.047(10) -0.050(9) -0.016(8)
N11 0.050(7) 0.071(7) 0.062(7) -0.013(6) 0.001(5) 0.018(6)
N12 0.061(8) 0.078(7) 0.056(7) 0.001(6) -0.006(6) 0.018(6)
N21 0.068(8) 0.065(7) 0.066(7) -0.001(6) 0.000(6) -0.011(6)
N22 0.046(6) 0.087(8) 0.048(6) -0.007(6) -0.009(5) -0.007(6)
N100 0.094(12) 0.070(9) 0.099(10) 0.004(7) -0.002(9) 0.009(9)
C11 0.054(9) 0.059(7) 0.045(7) -0.012(6) 0.007(6) -0.009(6)
C12 0.050(8) 0.053(7) 0.050(7) -0.007(5) 0.009(6) 0.001(6)
C13 0.091(12) 0.063(8) 0.046(7) 0.003(6) 0.005(7) -0.008(8)
C14 0.098(15) 0.071(10) 0.075(11) -0.007(9) 0.036(10) -0.012(9)
C15 0.054(10) 0.078(10) 0.076(10) -0.010(8) 0.024(8) 0.001(7)
C16 0.057(9) 0.062(8) 0.058(8) -0.007(6) 0.009(6) 0.005(6)
C17 0.049(9) 0.081(10) 0.078(10) -0.021(8) 0.010(7) 0.009(7)
C18 0.054(10) 0.122(13) 0.096(12) -0.002(10) -0.016(8) 0.015(10)
C19 0.087(13) 0.125(15) 0.099(13) 0.017(11) -0.001(11) 0.041(12)
C21 0.082(10) 0.047(7) 0.042(7) -0.006(5) 0.005(7) 0.009(7)
C22 0.061(10) 0.069(9) 0.065(9) -0.008(7) -0.016(7) 0.024(7)
C23 0.101(14) 0.072(10) 0.068(10) 0.005(7) -0.023(9) 0.022(10)
C24 0.118(15) 0.067(9) 0.058(9) 0.003(7) -0.017(9) 0.015(10)
C25 0.134(17) 0.042(7) 0.063(9) -0.001(6) -0.003(9) 0.000(9)
C26 0.088(12) 0.048(7) 0.057(8) -0.014(6) -0.009(7) -0.005(7)
C27 0.098(13) 0.055(8) 0.057(8) 0.001(6) 0.005(8) -0.020(8)
C28 0.064(11) 0.098(12) 0.093(12) 0.020(9) 0.002(8) -0.020(9)
C29 0.044(9) 0.106(12) 0.073(10) -0.013(8) 0.006(7) -0.010(8)
C110 0.108(14) 0.082(10) 0.052(9) 0.000(7) -0.010(9) 0.019(9)
C111 0.082(11) 0.052(7) 0.050(7) -0.001(6) -0.005(7) 0.005(7)
C112 0.119(15) 0.058(8) 0.056(9) 0.015(6) -0.010(9) 0.002(9)
C113 0.091(13) 0.096(11) 0.075(11) 0.025(9) 0.027(9) 0.009(10)
C114 0.089(12) 0.089(10) 0.062(9) 0.008(8) 0.027(8) -0.018(9)
C115 0.064(10) 0.083(9) 0.050(8) 0.005(6) 0.010(6) 0.006(7)
C116 0.079(10) 0.048(7) 0.045(7) -0.011(6) 0.008(6) -0.004(7)
C117 0.080(12) 0.097(11) 0.062(10) -0.003(8) -0.031(8) 0.010(8)
C118 0.055(12) 0.27(3) 0.104(14) 0.012(16) 0.031(10) 0.023(15)
C210 0.065(10) 0.081(10) 0.073(9) -0.019(8) -0.037(8) 0.014(8)
C211 0.047(8) 0.072(8) 0.051(8) -0.006(6) -0.005(6) -0.005(6)
C212 0.066(10) 0.086(10) 0.058(9) -0.019(7) -0.030(7) 0.004(7)
C213 0.084(13) 0.102(12) 0.058(9) 0.007(8) -0.018(9) 0.008(9)
C214 0.103(13) 0.073(9) 0.042(7) -0.005(6) 0.010(8) -0.009(9)
C215 0.057(9) 0.066(8) 0.059(8) -0.021(6) -0.010(7) 0.007(6)
C216 0.062(9) 0.057(7) 0.038(6) -0.008(5) -0.005(6) -0.006(6)
C217 0.073(13) 0.097(12) 0.156(18) 0.006(11) -0.034(12) 0.031(10)
C218 0.105(16) 0.157(18) 0.074(12) -0.049(10) 0.018(11) 0.006(12)

loop_
_atom_type_symbol
_atom_type_description
_atom_type_scat_dispersion_real
_atom_type_scat_dispersion_imag
_atom_type_scat_source
C C 0.0033 0.0016 'International Tables Vol C Tables 4.2.6.8 and 6.1.1.4'
H H 0.0000 0.0000 'International Tables Vol C Tables 4.2.6.8 and 6.1.1.4'
N N 0.0061 0.0033 'International Tables Vol C Tables 4.2.6.8 and 6.1.1.4'
O O 0.0106 0.0060 'International Tables Vol C Tables 4.2.6.8 and 6.1.1.4'
Cu Cu 0.3201 1.2651 'International Tables Vol C Tables 4.2.6.8 and 6.1.1.4'
Pb Pb -3.3944 10.1111 'International Tables Vol C Tables 4.2.6.8 and 6.1.1.4'

loop_
_geom_angle_atom_site_label_1
_geom_angle_atom_site_label_2
_geom_angle_atom_site_label_3
_geom_angle
_geom_angle_site_symmetry_1
_geom_angle_site_symmetry_3
_geom_angle_publ_flag
O11 Pb1 O12 61.1(2) . . ?
O11 Pb1 O21 82.2(3) . . ?
O12 Pb1 O21 130.5(3) . . ?
O11 Pb1 O22 71.8(3) . . ?
O12 Pb1 O22 78.4(3) . . ?
O21 Pb1 O22 58.3(3) . . ?
O11 Pb1 O101 84.4(3) . . ?
O12 Pb1 O101 85.2(3) . . ?
O21 Pb1 O101 125.2(3) . . ?
O22 Pb1 O101 155.6(3) . . ?
O21 Cu1 O22 85.2(3) . . ?
O21 Cu1 N21 96.3(4) . . ?
O22 Cu1 N21 177.1(4) . . ?
O21 Cu1 N22 175.4(4) . . ?
O22 Cu1 N22 94.4(4) . . ?
N21 Cu1 N22 84.3(5) . . ?
O11 Cu2 N12 176.2(4) . . ?
O11 Cu2 O12 85.7(3) . . ?
N12 Cu2 O12 94.5(4) . . ?
O11 Cu2 N11 94.9(4) . . ?
N12 Cu2 N11 85.2(5) . . ?
O12 Cu2 N11 175.8(4) . . ?
C11 O11 Cu2 125.2(8) . . ?
C11 O11 Pb1 126.0(7) . . ?
Cu2 O11 Pb1 105.6(3) . . ?
C116 O12 Cu2 126.4(8) . . ?
C116 O12 Pb1 129.7(7) . . ?
Cu2 O12 Pb1 100.5(3) . . ?
C12 O13 C117 117.9(11) . . ?
C115 O14 C118 117.4(12) . . ?
C21 O21 Cu1 126.1(8) . . ?
C21 O21 Pb1 125.6(7) . . ?
Cu1 O21 Pb1 101.7(3) . . ?
C216 O22 Cu1 124.3(8) . . ?
C216 O22 Pb1 129.1(7) . . ?
Cu1 O22 Pb1 100.7(3) . . ?
C22 O23 C217 116.1(13) . . ?
C215 O24 C218 118.9(13) . . ?
N100 O101 Pb1 108.1(9) . . ?
C17 N11 C18 120.9(13) . . ?
C17 N11 Cu2 125.6(10) . . ?
C18 N11 Cu2 113.5(10) . . ?
C110 N12 C19 121.1(13) . . ?
C110 N12 Cu2 125.6(11) . . ?
C19 N12 Cu2 113.1(10) . . ?
C27 N21 C28 119.7(12) . . ?
C27 N21 Cu1 125.0(11) . . ?
C28 N21 Cu1 115.3(9) . . ?
C210 N22 C29 122.5(12) . . ?
C210 N22 Cu1 124.1(10) . . ?
C29 N22 Cu1 113.4(9) . . ?
O103 N100 O102 121.4(18) . . ?
O103 N100 O101 119.2(15) . . ?
O102 N100 O101 119.2(16) . . ?
O11 C11 C16 125.0(12) . . ?
O11 C11 C12 116.2(11) . . ?
C16 C11 C12 118.8(11) . . ?
O13 C12 C13 124.7(12) . . ?
O13 C12 C11 115.1(11) . . ?
C13 C12 C11 120.2(13) . . ?
C12 C13 C14 120.2(14) . . ?
C15 C14 C13 119.2(14) . . ?
C14 C15 C16 122.5(15) . . ?
C11 C16 C15 119.0(13) . . ?
C11 C16 C17 122.2(12) . . ?
C15 C16 C17 118.7(13) . . ?
N11 C17 C16 126.6(13) . . ?
N11 C18 C19 109.1(13) . . ?
N12 C19 C18 108.7(13) . . ?
O21 C21 C22 117.5(12) . . ?
O21 C21 C26 123.6(13) . . ?
C22 C21 C26 119.0(12) . . ?
O23 C22 C23 125.3(15) . . ?
O23 C22 C21 114.1(12) . . ?
C23 C22 C21 120.6(16) . . ?
C22 C23 C24 120.0(17) . . ?
C25 C24 C23 121.0(14) . . ?
C24 C25 C26 120.6(16) . . ?
C25 C26 C21 118.8(14) . . ?
C25 C26 C27 118.3(14) . . ?
C21 C26 C27 122.9(12) . . ?
N21 C27 C26 126.2(13) . . ?
C29 C28 N21 109.1(12) . . ?
C28 C29 N22 112.1(13) . . ?
N12 C110 C111 127.9(14) . . ?
C112 C111 C116 117.3(14) . . ?
C112 C111 C110 120.9(13) . . ?
C116 C111 C110 121.6(13) . . ?
C113 C112 C111 123.6(14) . . ?
C114 C113 C112 118.6(14) . . ?
C113 C114 C115 123.2(16) . . ?
O14 C115 C114 127.1(14) . . ?
O14 C115 C116 113.0(11) . . ?
C114 C115 C116 119.8(14) . . ?
O12 C116 C115 118.7(12) . . ?
O12 C116 C111 123.8(13) . . ?
C115 C116 C111 117.5(12) . . ?
N22 C210 C211 128.4(13) . . ?
C212 C211 C216 119.8(13) . . ?
C212 C211 C210 119.3(13) . . ?
C216 C211 C210 120.8(12) . . ?
C213 C212 C211 124.0(14) . . ?
C212 C213 C214 118.6(13) . . ?
C215 C214 C213 119.1(14) . . ?
C214 C215 O24 124.3(14) . . ?
C214 C215 C216 122.4(13) . . ?
O24 C215 C216 113.2(12) . . ?
O22 C216 C211 127.1(12) . . ?
O22 C216 C215 117.0(12) . . ?
C211 C216 C215 115.9(11) . . ?

loop_
_geom_bond_atom_site_label_1
_geom_bond_atom_site_label_2
_geom_bond_distance
_geom_bond_site_symmetry_2
_geom_bond_publ_flag
Pb1 O11 2.481(8) . ?
Pb1 O12 2.604(7) . ?
Pb1 O21 2.637(8) . ?
Pb1 O22 2.648(8) . ?
Pb1 O101 2.651(11) . ?
Cu1 O21 1.889(8) . ?
Cu1 O22 1.911(8) . ?
Cu1 N21 1.913(11) . ?
Cu1 N22 1.914(11) . ?
Cu2 O11 1.891(8) . ?
Cu2 N12 1.908(11) . ?
Cu2 O12 1.910(8) . ?
Cu2 N11 1.913(12) . ?
O11 C11 1.356(13) . ?
O12 C116 1.331(14) . ?
O13 C12 1.352(16) . ?
O13 C117 1.426(17) . ?
O14 C115 1.353(15) . ?
O14 C118 1.490(18) . ?
O21 C21 1.367(14) . ?
O22 C216 1.326(14) . ?
O23 C22 1.351(17) . ?
O23 C217 1.375(18) . ?
O24 C215 1.395(16) . ?
O24 C218 1.44(2) . ?
O101 N100 1.245(16) . ?
O102 N100 1.222(16) . ?
O103 N100 1.222(16) . ?
N11 C17 1.270(17) . ?
N11 C18 1.457(18) . ?
N12 C110 1.260(18) . ?
N12 C19 1.468(19) . ?
N21 C27 1.300(17) . ?
N21 C28 1.467(17) . ?
N22 C210 1.308(16) . ?
N22 C29 1.468(17) . ?
C11 C16 1.385(16) . ?
C11 C12 1.421(18) . ?
C12 C13 1.391(18) . ?
C13 C14 1.409(19) . ?
C14 C15 1.34(2) . ?
C15 C16 1.422(19) . ?
C16 C17 1.452(19) . ?
C18 C19 1.50(2) . ?
C21 C22 1.417(18) . ?
C21 C26 1.426(18) . ?
C22 C23 1.381(19) . ?
C23 C24 1.39(2) . ?
C24 C25 1.37(2) . ?
C25 C26 1.41(2) . ?
C26 C27 1.465(19) . ?
C28 C29 1.46(2) . ?
C110 C111 1.44(2) . ?
C111 C112 1.415(19) . ?
C111 C116 1.433(18) . ?
C112 C113 1.34(2) . ?
C113 C114 1.33(2) . ?
C114 C115 1.386(18) . ?
C115 C116 1.409(18) . ?
C210 C211 1.40(2) . ?
C211 C212 1.36(2) . ?
C211 C216 1.390(17) . ?
C212 C213 1.35(2) . ?
C213 C214 1.38(2) . ?
C214 C215 1.373(19) . ?
C215 C216 1.432(18) . ?
